data_2242670
loop_
_publ_author_name
'Faizi, Md. Serajul Haque'
'Lone, Mohamad Nadeem'
'Dege, Necmi'
'Malinkin, Sergey'
'Sliva, Tatiana Yu.'

_publ_section_title
;
 Crystal structure of
 (<i>E</i>)-2,6-dimethoxy-4-{[(4-methoxyphenyl)imino]methyl}phenol
;
_journal_coeditor_code LD2146
_journal_issue 11
_journal_name_full 'Acta Crystallographica Section E'
_journal_page_first 1540
_journal_page_last 1542
_journal_paper_doi 10.1107/S2056989018013713
_journal_volume 74
_journal_year 2018
_chemical_formula_iupac 'C16 H17 N O4'
_chemical_formula_sum 'C16 H17 N O4'
_chemical_formula_weight 287.30
_chemical_name_systematic
;
(<i>E</i>)-2,6-Dimethoxy-4-{[(4-methoxyphenyl)imino]methyl}phenol
;
_space_group_crystal_system monoclinic
_space_group_IT_number 14
_space_group_name_Hall '-P 2yn'
_space_group_name_H-M_alt 'P 1 21/n 1'
_symmetry_space_group_name_Hall '-P 2yn'
_symmetry_space_group_name_H-M 'P 1 21/n 1'
_atom_sites_solution_hydrogens geom
_audit_creation_method SHELXL-2017/1
_cell_angle_alpha 90
_cell_angle_beta 107.936(5)
_cell_angle_gamma 90
_cell_formula_units_Z 4
_cell_length_a 10.4996(15)
_cell_length_b 12.4896(18)
_cell_length_c 11.8128(17)
_cell_measurement_reflns_used 6353
_cell_measurement_temperature 296(2)
_cell_measurement_theta_max 28.27
_cell_measurement_theta_min 2.27
_cell_volume 1473.8(4)
_computing_cell_refinement
;
SAINT (Bruker, 2004)
;
_computing_data_collection
;
APEX2 (Bruker, 2004)
;
_computing_data_reduction
;
SAINT (Bruker, 2004)
;
_computing_molecular_graphics
;
ORTEP-3 for Windows (Farrugia, 2012) and Mercury (Macrae <i>et al.</i>,
2008)
;
_computing_publication_material
;
SHELXL2017 (Sheldrick, 2015) and PLATON (Spek, 2009)
;
_computing_structure_refinement
;
SHELXL2017 (Sheldrick, 2015)
;
_computing_structure_solution
;
SHELXS97 (Sheldrick 2008)
;
_diffrn_ambient_temperature 296(2)
_diffrn_measured_fraction_theta_full 0.998
_diffrn_measured_fraction_theta_max 0.998
_diffrn_measurement_device_type 'Bruker APEXII CCD'
_diffrn_measurement_method '\f and \w scans'
_diffrn_radiation_type MoK\a
_diffrn_radiation_wavelength 0.71073
_diffrn_reflns_av_R_equivalents 0.0349
_diffrn_reflns_av_unetI/netI 0.0232
_diffrn_reflns_limit_h_max 12
_diffrn_reflns_limit_h_min -12
_diffrn_reflns_limit_k_max 15
_diffrn_reflns_limit_k_min -15
_diffrn_reflns_limit_l_max 14
_diffrn_reflns_limit_l_min -14
_diffrn_reflns_number 19289
_diffrn_reflns_theta_full 25.242
_diffrn_reflns_theta_max 25.997
_diffrn_reflns_theta_min 2.273
_exptl_absorpt_coefficient_mu 0.093
_exptl_absorpt_correction_type none
_exptl_crystal_colour colorless
_exptl_crystal_density_diffrn 1.295
_exptl_crystal_description prism
_exptl_crystal_F_000 608
_exptl_crystal_size_max 0.45
_exptl_crystal_size_mid 0.33
_exptl_crystal_size_min 0.21
_refine_diff_density_max 0.166
_refine_diff_density_min -0.205
_refine_ls_extinction_method none
_refine_ls_goodness_of_fit_ref 1.051
_refine_ls_hydrogen_treatment constr
_refine_ls_matrix_type full
_refine_ls_number_parameters 194
_refine_ls_number_reflns 2887
_refine_ls_number_restraints 0
_refine_ls_restrained_S_all 1.051
_refine_ls_R_factor_all 0.0583
_refine_ls_R_factor_gt 0.0441
_refine_ls_shift/su_max 0.000
_refine_ls_shift/su_mean 0.000
_refine_ls_structure_factor_coef Fsqd
_refine_ls_weighting_details 'w=1/[\s^2^(Fo^2^)+(0.0509P)^2^+0.4295P] where P=(Fo^2^+2Fc^2^)/3'
_refine_ls_weighting_scheme calc
_refine_ls_wR_factor_gt 0.1066
_refine_ls_wR_factor_ref 0.1157
_reflns_number_gt 2306
_reflns_number_total 2887
_reflns_threshold_expression 'I > 2\s(I)'
_cod_data_source_file ld2146sup1.cif
_cod_data_source_block I
_cod_database_code 2242670
_shelx_space_group_comment
;
The symmetry employed for this shelxl refinement is uniquely defined
by the following loop, which should always be used as a source of
symmetry information in preference to the above space-group names.
They are only intended as comments.
;

loop_
_space_group_symop_operation_xyz
'x, y, z'
'-x+1/2, y+1/2, -z+1/2'
'-x, -y, -z'
'x-1/2, -y-1/2, z-1/2'

loop_
_atom_site_type_symbol
_atom_site_label
_atom_site_fract_x
_atom_site_fract_y
_atom_site_fract_z
_atom_site_U_iso_or_equiv
_atom_site_adp_type
_atom_site_calc_flag
_atom_site_occupancy
O O2 0.34000(12) 0.73324(9) 0.04196(10) 0.0465(3) Uani d 1
H H2 0.347012 0.797633 0.056037 0.070 Uiso calc 1
O O3 0.52685(12) 0.84064(9) 0.20703(10) 0.0473(3) Uani d 1
O O1 0.32775(12) 0.52385(9) 0.03728(11) 0.0530(4) Uani d 1
O O4 1.04377(13) 0.24711(10) 0.85736(10) 0.0524(3) Uani d 1
N N1 0.76944(13) 0.53851(10) 0.50837(11) 0.0388(3) Uani d 1
C C10 0.83876(15) 0.46251(12) 0.59633(13) 0.0350(4) Uani d 1
C C15 0.93325(16) 0.39274(12) 0.57930(14) 0.0369(4) Uani d 1
H H15 0.951974 0.392859 0.507304 0.044 Uiso calc 1
C C8 0.61237(15) 0.56465(13) 0.31098(13) 0.0355(4) Uani d 1
C C4 0.42672(15) 0.56804(13) 0.12973(13) 0.0371(4) Uani d 1
C C6 0.53028(15) 0.73189(12) 0.21930(13) 0.0344(4) Uani d 1
C C14 1.00014(16) 0.32282(12) 0.66827(14) 0.0384(4) Uani d 1
H H14 1.064957 0.277361 0.656291 0.046 Uiso calc 1
C C7 0.61974(15) 0.67549(13) 0.30970(13) 0.0361(4) Uani d 1
H H7 0.684472 0.711472 0.369303 0.043 Uiso calc 1
C C9 0.69704(15) 0.50052(13) 0.40957(14) 0.0377(4) Uani d 1
H H9 0.697878 0.426753 0.399120 0.045 Uiso calc 1
C C5 0.43155(15) 0.67913(13) 0.13033(13) 0.0345(4) Uani d 1
C C3 0.51728(16) 0.51059(13) 0.21959(14) 0.0386(4) Uani d 1
H H3 0.514739 0.436151 0.219040 0.046 Uiso calc 1
C C13 0.97179(16) 0.31969(13) 0.77481(14) 0.0380(4) Uani d 1
C C11 0.81296(18) 0.46051(15) 0.70406(15) 0.0486(5) Uani d 1
H H11 0.751385 0.508458 0.717490 0.058 Uiso calc 1
C C12 0.87678(18) 0.38867(16) 0.79243(16) 0.0505(5) Uani d 1
H H12 0.855831 0.386815 0.863378 0.061 Uiso calc 1
C C2 0.6266(2) 0.90036(14) 0.29204(16) 0.0546(5) Uani d 1
H H2B 0.615906 0.975079 0.272312 0.082 Uiso calc 1
H H2C 0.713615 0.877111 0.291596 0.082 Uiso calc 1
H H2D 0.617836 0.889302 0.369713 0.082 Uiso calc 1
C C1 0.3232(2) 0.41090(15) 0.02729(18) 0.0603(5) Uani d 1
H H1A 0.255752 0.390654 -0.044946 0.090 Uiso calc 1
H H1B 0.302110 0.380713 0.094094 0.090 Uiso calc 1
H H1C 0.408703 0.384713 0.025963 0.090 Uiso calc 1
C C16 1.0104(2) 0.2356(2) 0.96441(19) 0.0743(7) Uani d 1
H H16A 0.918409 0.214220 0.945995 0.111 Uiso calc 1
H H16B 1.023357 0.302705 1.006081 0.111 Uiso calc 1
H H16C 1.066751 0.182152 1.013549 0.111 Uiso calc 1

loop_
_atom_site_aniso_label
_atom_site_aniso_U_11
_atom_site_aniso_U_22
_atom_site_aniso_U_33
_atom_site_aniso_U_12
_atom_site_aniso_U_13
_atom_site_aniso_U_23
O2 0.0477(7) 0.0351(6) 0.0389(6) 0.0019(5) -0.0128(5) 0.0021(5)
O3 0.0525(7) 0.0317(6) 0.0402(6) -0.0019(5) -0.0114(5) 0.0026(5)
O1 0.0521(7) 0.0372(7) 0.0488(7) -0.0005(5) -0.0152(6) -0.0056(5)
O4 0.0602(8) 0.0525(8) 0.0453(7) 0.0195(6) 0.0174(6) 0.0221(6)
N1 0.0403(7) 0.0353(7) 0.0342(7) 0.0050(6) 0.0017(6) 0.0049(6)
C10 0.0353(8) 0.0315(8) 0.0324(8) -0.0008(6) 0.0019(6) 0.0039(6)
C15 0.0442(9) 0.0333(8) 0.0314(8) 0.0013(7) 0.0091(7) 0.0009(6)
C8 0.0328(8) 0.0371(8) 0.0322(8) 0.0034(6) 0.0036(6) 0.0025(6)
C4 0.0341(8) 0.0375(9) 0.0337(8) -0.0001(7) 0.0016(6) -0.0034(6)
C6 0.0354(8) 0.0323(8) 0.0308(8) -0.0002(6) 0.0034(6) 0.0008(6)
C14 0.0418(9) 0.0317(8) 0.0413(9) 0.0055(7) 0.0121(7) 0.0022(7)
C7 0.0339(8) 0.0380(9) 0.0291(8) -0.0018(7) -0.0011(6) -0.0006(6)
C9 0.0368(8) 0.0333(8) 0.0389(9) 0.0028(7) 0.0056(7) 0.0049(7)
C5 0.0319(8) 0.0373(9) 0.0285(8) 0.0033(6) 0.0007(6) 0.0030(6)
C3 0.0402(9) 0.0314(8) 0.0394(9) 0.0030(7) 0.0052(7) 0.0017(7)
C13 0.0378(9) 0.0348(9) 0.0380(9) 0.0031(7) 0.0066(7) 0.0080(7)
C11 0.0460(10) 0.0548(11) 0.0458(10) 0.0201(8) 0.0156(8) 0.0111(8)
C12 0.0529(11) 0.0624(12) 0.0400(9) 0.0154(9) 0.0198(8) 0.0145(8)
C2 0.0591(12) 0.0363(10) 0.0509(11) -0.0115(8) -0.0089(9) 0.0027(8)
C1 0.0658(13) 0.0427(11) 0.0568(11) -0.0089(9) -0.0042(10) -0.0113(9)
C16 0.0816(16) 0.0896(17) 0.0569(13) 0.0299(13) 0.0291(11) 0.0395(12)

loop_
_atom_type_symbol
_atom_type_description
_atom_type_scat_dispersion_real
_atom_type_scat_dispersion_imag
_atom_type_scat_source
C C 0.0033 0.0016 'International Tables Vol C Tables 4.2.6.8 and 6.1.1.4'
H H 0.0000 0.0000 'International Tables Vol C Tables 4.2.6.8 and 6.1.1.4'
N N 0.0061 0.0033 'International Tables Vol C Tables 4.2.6.8 and 6.1.1.4'
O O 0.0106 0.0060 'International Tables Vol C Tables 4.2.6.8 and 6.1.1.4'

loop_
_geom_angle_atom_site_label_1
_geom_angle_atom_site_label_2
_geom_angle_atom_site_label_3
_geom_angle
C5 O2 H2 109.5
C6 O3 C2 117.27(12)
C4 O1 C1 117.75(13)
C13 O4 C16 117.76(14)
C9 N1 C10 116.47(13)
C11 C10 C15 118.47(14)
C11 C10 N1 118.78(14)
C15 C10 N1 122.73(14)
C14 C15 C10 120.54(15)
C14 C15 H15 119.7
C10 C15 H15 119.7
C7 C8 C3 120.18(14)
C7 C8 C9 122.12(14)
C3 C8 C9 117.62(14)
O1 C4 C3 125.06(15)
O1 C4 C5 115.09(13)
C3 C4 C5 119.85(14)
O3 C6 C7 125.44(13)
O3 C6 C5 113.65(13)
C7 C6 C5 120.91(14)
C13 C14 C15 120.67(15)
C13 C14 H14 119.7
C15 C14 H14 119.7
C6 C7 C8 119.44(14)
C6 C7 H7 120.3
C8 C7 H7 120.3
N1 C9 C8 124.73(15)
N1 C9 H9 117.6
C8 C9 H9 117.6
O2 C5 C4 118.44(13)
O2 C5 C6 121.96(14)
C4 C5 C6 119.60(13)
C4 C3 C8 119.96(15)
C4 C3 H3 120.0
C8 C3 H3 120.0
O4 C13 C14 116.08(14)
O4 C13 C12 124.69(15)
C14 C13 C12 119.22(14)
C10 C11 C12 121.36(16)
C10 C11 H11 119.3
C12 C11 H11 119.3
C13 C12 C11 119.69(16)
C13 C12 H12 120.2
C11 C12 H12 120.2
O3 C2 H2B 109.5
O3 C2 H2C 109.5
H2B C2 H2C 109.5
O3 C2 H2D 109.5
H2B C2 H2D 109.5
H2C C2 H2D 109.5
O1 C1 H1A 109.5
O1 C1 H1B 109.5
H1A C1 H1B 109.5
O1 C1 H1C 109.5
H1A C1 H1C 109.5
H1B C1 H1C 109.5
O4 C16 H16A 109.5
O4 C16 H16B 109.5
H16A C16 H16B 109.5
O4 C16 H16C 109.5
H16A C16 H16C 109.5
H16B C16 H16C 109.5

loop_
_geom_bond_atom_site_label_1
_geom_bond_atom_site_label_2
_geom_bond_site_symmetry_2
_geom_bond_distance
O1 C2 4_575 3.159(2)
O2 C5 . 1.3610(17)
O2 H2 . 0.8200
O3 C6 . 1.3652(19)
O3 C2 . 1.4193(19)
O1 C4 . 1.3704(18)
O1 C1 . 1.415(2)
O4 C13 . 1.3748(18)
O4 C16 . 1.420(2)
N1 C9 . 1.2722(19)
N1 C10 . 1.4299(19)
C10 C11 . 1.380(2)
C10 C15 . 1.381(2)
C15 C14 . 1.381(2)
C15 H15 . 0.9300
C8 C7 . 1.387(2)
C8 C3 . 1.398(2)
C8 C9 . 1.466(2)
C4 C3 . 1.387(2)
C4 C5 . 1.388(2)
C6 C7 . 1.379(2)
C6 C5 . 1.394(2)
C14 C13 . 1.380(2)
C14 H14 . 0.9300
C7 H7 . 0.9300
C9 H9 . 0.9300
C3 H3 . 0.9300
C13 C12 . 1.382(2)
C11 C12 . 1.383(2)
C11 H11 . 0.9300
C12 H12 . 0.9300
C2 H2B . 0.9600
C2 H2C . 0.9600
C2 H2D . 0.9600
C1 H1A . 0.9600
C1 H1B . 0.9600
C1 H1C . 0.9600
C16 H16A . 0.9600
C16 H16B . 0.9600
C16 H16C . 0.9600

loop_
_geom_hbond_atom_site_label_D
_geom_hbond_atom_site_label_H
_geom_hbond_atom_site_label_A
_geom_hbond_site_symmetry_A
_geom_hbond_distance_DH
_geom_hbond_distance_HA
_geom_hbond_distance_DA
_geom_hbond_angle_DHA
_geom_hbond_publ_flag
O2 H2 N1 4_575 0.82 2.21 2.9415(18) 148.6 yes
C7 H7 O2 4_676 0.93 2.29 3.2043(18) 166.8 yes

loop_
_geom_torsion_atom_site_label_1
_geom_torsion_atom_site_label_2
_geom_torsion_atom_site_label_3
_geom_torsion_atom_site_label_4
_geom_torsion
C9 N1 C10 C11 -120.05(18)
C9 N1 C10 C15 61.7(2)
C11 C10 C15 C14 0.0(2)
N1 C10 C15 C14 178.20(15)
C1 O1 C4 C3 -4.9(3)
C1 O1 C4 C5 175.89(16)
C2 O3 C6 C7 2.4(2)
C2 O3 C6 C5 -178.17(15)
C10 C15 C14 C13 1.4(2)
O3 C6 C7 C8 -179.66(15)
C5 C6 C7 C8 0.9(2)
C3 C8 C7 C6 1.7(2)
C9 C8 C7 C6 -174.84(15)
C10 N1 C9 C8 176.30(14)
C7 C8 C9 N1 10.4(3)
C3 C8 C9 N1 -166.23(16)
O1 C4 C5 O2 0.2(2)
C3 C4 C5 O2 -178.98(14)
O1 C4 C5 C6 -178.72(14)
C3 C4 C5 C6 2.1(2)
O3 C6 C5 O2 -1.2(2)
C7 C6 C5 O2 178.26(15)
O3 C6 C5 C4 177.70(14)
C7 C6 C5 C4 -2.8(2)
O1 C4 C3 C8 -178.61(15)
C5 C4 C3 C8 0.5(2)
C7 C8 C3 C4 -2.4(2)
C9 C8 C3 C4 174.26(15)
C16 O4 C13 C14 -175.25(18)
C16 O4 C13 C12 5.6(3)
C15 C14 C13 O4 179.86(15)
C15 C14 C13 C12 -1.0(3)
C15 C10 C11 C12 -1.8(3)
N1 C10 C11 C12 179.89(16)
O4 C13 C12 C11 178.25(17)
C14 C13 C12 C11 -0.8(3)
C10 C11 C12 C13 2.2(3)

_cod_database_fobs_code 2242670
